data_4063071
_journal_name_full Organometallics
_journal_paper_doi 10.1021/om049866u
_journal_year 2004
_chemical_formula_sum 'C23 H30 N3 Yb'
_chemical_formula_weight 521.54
_space_group_IT_number 4
_symmetry_cell_setting monoclinic
_symmetry_space_group_name_Hall 'P 2yb'
_symmetry_space_group_name_H-M 'P 1 21 1'
_cell_angle_alpha 90.00
_cell_angle_beta 98.600(2)
_cell_angle_gamma 90.00
_cell_formula_units_Z 2
_cell_length_a 9.0720(14)
_cell_length_b 8.4415(13)
_cell_length_c 14.682(2)
_cell_measurement_temperature 298(2)
_cell_volume 1111.8(3)
_diffrn_ambient_temperature 298(2)
_exptl_crystal_density_diffrn 1.558
_cod_depositor_comments
;
The following automatic conversions were performed:
'_symmetry_cell_setting' value 'Monoclinic' changed to 'monoclinic'
according to '/home/saulius/struct/CIF-dictionaries/cif_core.dic'
dictionary named 'cif_core.dic' version 2.4.1 from 2010-06-29.

Automatic conversion script
Id: cif_fix_enum 1527 2010-12-29 10:47:43Z saulius 
;
_cod_original_sg_symbol_H-M 'P 21'
_cod_database_code 4063071

loop_
_symmetry_equiv_pos_as_xyz
'x, y, z'
'-x, y+1/2, -z'

loop_
_atom_site_label
_atom_site_type_symbol
_atom_site_fract_x
_atom_site_fract_y
_atom_site_fract_z
_atom_site_U_iso_or_equiv
_atom_site_adp_type
_atom_site_occupancy
_atom_site_symmetry_multiplicity
_atom_site_calc_flag
_atom_site_refinement_flags
_atom_site_disorder_assembly
_atom_site_disorder_group
Yb1 Yb 0.72030(3) 0.38866(13) 0.857581(16) 0.05004(13) Uani 1 1 d . . .
N1 N 0.6021(8) 0.2803(8) 0.7229(4) 0.0493(15) Uani 1 1 d . . .
N2 N 0.7709(10) 0.4719(9) 0.7166(5) 0.068(2) Uani 1 1 d . . .
N3 N 0.6540(7) 0.3670(18) 0.5751(4) 0.059(3) Uani 1 1 d . . .
H3A H 0.6495 0.4529 0.5433 0.071 Uiso 1 1 calc R . .
C1 C 0.6415(19) 0.6659(19) 0.9017(13) 0.122(5) Uani 1 1 d U . .
H1A H 0.6944 0.7649 0.8934 0.146 Uiso 1 1 calc R . .
C2 C 0.524(2) 0.608(2) 0.8441(11) 0.119(5) Uani 1 1 d U . .
H2A H 0.4821 0.6582 0.7857 0.143 Uiso 1 1 calc R . .
C3 C 0.4565(15) 0.480(2) 0.8825(16) 0.150(9) Uani 1 1 d . . .
H3B H 0.3597 0.4306 0.8618 0.180 Uiso 1 1 calc R . .
C4 C 0.546(2) 0.4741(17) 0.9708(12) 0.113(5) Uani 1 1 d . . .
H4A H 0.5233 0.4076 1.0215 0.136 Uiso 1 1 calc R . .
C5 C 0.6485(18) 0.5833(16) 0.9802(9) 0.098(4) Uani 1 1 d . . .
H5A H 0.7120 0.6100 1.0382 0.117 Uiso 1 1 calc R . .
C6 C 0.832(2) 0.1106(14) 0.8908(15) 0.118(6) Uani 1 1 d . . .
H6A H 0.7912 0.0108 0.8637 0.142 Uiso 1 1 calc R . .
C7 C 0.8106(17) 0.171(3) 0.9731(15) 0.139(8) Uani 1 1 d . . .
H7A H 0.7510 0.1222 1.0159 0.166 Uiso 1 1 calc R . .
C8 C 0.9110(18) 0.295(2) 0.9946(10) 0.106(5) Uani 1 1 d . . .
H8A H 0.9312 0.3478 1.0546 0.127 Uiso 1 1 calc R . .
C9 C 0.9901(13) 0.3127(16) 0.9270(12) 0.100(4) Uani 1 1 d . . .
H9A H 1.0793 0.3785 0.9280 0.119 Uiso 1 1 calc R . .
C10 C 0.9410(19) 0.196(2) 0.8634(10) 0.109(5) Uani 1 1 d . . .
H10A H 0.9899 0.1691 0.8102 0.131 Uiso 1 1 calc R . .
C11 C 0.6739(8) 0.380(2) 0.6690(5) 0.0539(19) Uani 1 1 d . . .
C12 C 0.4628(9) 0.2091(10) 0.6997(6) 0.0500(18) Uani 1 1 d . . .
C13 C 0.3543(10) 0.2550(11) 0.6284(7) 0.066(2) Uani 1 1 d . . .
H13 H 0.3740 0.3364 0.5893 0.079 Uiso 1 1 calc R . .
C14 C 0.2174(11) 0.1818(15) 0.6145(8) 0.083(3) Uani 1 1 d . . .
H14 H 0.1470 0.2124 0.5650 0.099 Uiso 1 1 calc R . .
C15 C 0.1835(11) 0.0671(15) 0.6712(9) 0.082(3) Uani 1 1 d . . .
H15 H 0.0900 0.0195 0.6611 0.098 Uiso 1 1 calc R . .
C16 C 0.2889(11) 0.0192(14) 0.7452(8) 0.078(3) Uani 1 1 d . . .
H16 H 0.2664 -0.0597 0.7851 0.094 Uiso 1 1 calc R . .
C17 C 0.4268(9) 0.0909(12) 0.7582(6) 0.061(2) Uani 1 1 d . . .
H17 H 0.4975 0.0593 0.8074 0.073 Uiso 1 1 calc R . .
C18 C 0.889(2) 0.5602(15) 0.6710(8) 0.134(7) Uani 1 1 d . . .
H18 H 0.8981 0.5154 0.6104 0.161 Uiso 1 1 calc R . .
C19 C 0.841(2) 0.714(3) 0.6637(15) 0.186(8) Uani 1 1 d U . .
H19A H 0.9095 0.7766 0.6350 0.280 Uiso 1 1 calc R . .
H19B H 0.8353 0.7555 0.7240 0.280 Uiso 1 1 calc R . .
H19C H 0.7440 0.7184 0.6271 0.280 Uiso 1 1 calc R . .
C20 C 1.033(2) 0.565(2) 0.7300(14) 0.164(7) Uani 1 1 d U . .
H20A H 1.0212 0.6119 0.7882 0.247 Uiso 1 1 calc R . .
H20B H 1.1013 0.6280 0.7012 0.247 Uiso 1 1 calc R . .
H20C H 1.0714 0.4598 0.7398 0.247 Uiso 1 1 calc R . .
C21 C 0.6398(10) 0.2145(11) 0.5245(6) 0.059(2) Uani 1 1 d . . .
H21 H 0.5639 0.1499 0.5478 0.070 Uiso 1 1 calc R . .
C22 C 0.5903(18) 0.2465(17) 0.4243(7) 0.104(5) Uani 1 1 d . . .
H22A H 0.6500 0.3296 0.4042 0.157 Uiso 1 1 calc R . .
H22B H 0.4875 0.2782 0.4149 0.157 Uiso 1 1 calc R . .
H22C H 0.6015 0.1521 0.3895 0.157 Uiso 1 1 calc R . .
C23 C 0.7857(14) 0.1297(18) 0.5428(13) 0.145(8) Uani 1 1 d . . .
H23A H 0.7785 0.0311 0.5099 0.218 Uiso 1 1 calc R . .
H23B H 0.8105 0.1096 0.6076 0.218 Uiso 1 1 calc R . .
H23C H 0.8619 0.1940 0.5226 0.218 Uiso 1 1 calc R . .

loop_
_atom_site_aniso_label
_atom_site_aniso_U_11
_atom_site_aniso_U_22
_atom_site_aniso_U_33
_atom_site_aniso_U_23
_atom_site_aniso_U_13
_atom_site_aniso_U_12
Yb1 0.0654(2) 0.04577(18) 0.03945(17) -0.0023(3) 0.00962(12) -0.0009(4)
N1 0.060(4) 0.046(4) 0.042(4) 0.002(3) 0.008(3) -0.007(3)
N2 0.090(5) 0.064(5) 0.052(4) -0.001(4) 0.019(4) -0.030(4)
N3 0.083(4) 0.054(8) 0.040(3) 0.001(4) 0.010(3) -0.019(5)
C1 0.142(9) 0.084(7) 0.148(9) -0.019(7) 0.049(8) 0.025(7)
C2 0.141(9) 0.125(9) 0.089(7) 0.009(7) 0.008(7) 0.067(7)
C3 0.070(7) 0.176(18) 0.203(19) -0.132(16) 0.019(10) 0.022(9)
C4 0.153(13) 0.084(9) 0.126(13) -0.007(8) 0.095(11) 0.019(9)
C5 0.153(13) 0.077(8) 0.068(8) -0.025(6) 0.032(8) 0.001(9)
C6 0.117(12) 0.045(6) 0.165(16) 0.006(8) -0.070(12) 0.004(7)
C7 0.084(9) 0.155(17) 0.182(18) 0.131(15) 0.037(11) 0.034(10)
C8 0.108(10) 0.127(12) 0.076(8) 0.001(8) -0.014(8) 0.038(9)
C9 0.069(7) 0.094(9) 0.130(12) 0.003(8) -0.004(8) 0.001(6)
C10 0.117(11) 0.120(13) 0.089(10) 0.016(9) 0.010(8) 0.060(10)
C11 0.061(4) 0.059(5) 0.043(3) -0.013(8) 0.011(3) 0.004(9)
C12 0.054(4) 0.049(5) 0.049(5) -0.007(4) 0.013(4) -0.003(4)
C13 0.060(5) 0.060(6) 0.078(7) 0.016(5) 0.014(5) 0.007(4)
C14 0.049(5) 0.112(10) 0.084(8) 0.016(7) 0.001(5) 0.004(6)
C15 0.047(5) 0.108(9) 0.093(8) -0.016(7) 0.018(5) -0.006(5)
C16 0.066(6) 0.101(9) 0.072(7) 0.004(6) 0.023(5) -0.022(6)
C17 0.054(5) 0.078(6) 0.049(5) 0.002(4) 0.000(4) -0.013(4)
C18 0.246(17) 0.089(8) 0.053(6) 0.016(6) -0.023(8) -0.129(11)
C19 0.164(10) 0.179(12) 0.223(12) 0.034(9) 0.049(9) -0.021(9)
C20 0.153(10) 0.169(10) 0.171(10) 0.031(8) 0.023(8) -0.024(8)
C21 0.072(5) 0.055(5) 0.048(5) -0.013(4) 0.005(4) -0.014(4)
C22 0.161(13) 0.102(10) 0.046(6) -0.003(6) 0.003(7) -0.028(9)
C23 0.081(8) 0.125(12) 0.211(18) -0.102(12) -0.040(9) 0.034(8)

loop_
_geom_bond_atom_site_label_1
_geom_bond_atom_site_label_2
_geom_bond_distance
_geom_bond_site_symmetry_2
_geom_bond_publ_flag
Yb1 N1 2.294(7) . ?
Yb1 N2 2.297(7) . ?
Yb1 C7 2.549(12) . ?
Yb1 C2 2.558(13) . ?
Yb1 C1 2.558(14) . ?
Yb1 C4 2.560(11) . ?
Yb1 C10 2.572(13) . ?
Yb1 C6 2.574(12) . ?
Yb1 C8 2.575(12) . ?
Yb1 C9 2.588(12) . ?
Yb1 C5 2.592(11) . ?
Yb1 C3 2.593(12) . ?
N1 C11 1.383(16) . ?
N1 C12 1.395(10) . ?
N2 C11 1.296(15) . ?
N2 C18 1.540(14) . ?
N3 C11 1.369(9) . ?
N3 C21 1.482(17) . ?
C1 C5 1.34(2) . ?
C1 C2 1.35(2) . ?
C2 C3 1.40(2) . ?
C3 C4 1.43(2) . ?
C4 C5 1.299(19) . ?
C6 C10 1.33(2) . ?
C6 C7 1.35(2) . ?
C7 C8 1.39(2) . ?
C8 C9 1.317(19) . ?
C9 C10 1.39(2) . ?
C12 C13 1.381(12) . ?
C12 C17 1.387(12) . ?
C13 C14 1.375(14) . ?
C14 C15 1.341(16) . ?
C15 C16 1.396(16) . ?
C16 C17 1.377(12) . ?
C18 C19 1.37(3) . ?
C18 C20 1.46(2) . ?
C21 C23 1.493(15) . ?
C21 C22 1.497(14) . ?
